data_7248675
loop_
_publ_author_name
'Breckell, Jaxon R.'
'Conte, Luke'
'Potts, Michael W.'
'Sawant, Pradnya S.'
'Butcher, Raymond J.'
'Vernekar, Beena K.'
'Richardson, Christopher'

_publ_section_title
;
 New diclofenac salts with the dense hydrogen bond donor
 propane-1,3-diaminium
;
_journal_issue 24
_journal_name_full CrystEngComm
_journal_page_first 3206
_journal_page_last 3216
_journal_paper_doi 10.1039/D4CE00397G
_journal_volume 26
_journal_year 2024
_chemical_formula_moiety
;
2(C14 H10 Cl2 N O2), C3 H12 N2, 3(H2 O)
;
_chemical_formula_sum 'C31 H38 Cl4 N4 O7'
_chemical_formula_weight 720.45
_space_group_crystal_system triclinic
_space_group_IT_number 2
_space_group_name_Hall '-P 1'
_space_group_name_H-M_alt 'P -1'
_atom_sites_solution_hydrogens mixed
_atom_sites_solution_primary direct
_atom_sites_solution_secondary difmap
_audit_creation_method SHELXL-2018/3
_audit_update_record
;
2021-04-11 deposited with the CCDC.	2024-05-23 downloaded from the CCDC.
;
_cell_angle_alpha 90.907(3)
_cell_angle_beta 94.232(2)
_cell_angle_gamma 90.018(2)
_cell_formula_units_Z 2
_cell_length_a 9.4328(2)
_cell_length_b 9.8482(3)
_cell_length_c 18.3159(7)
_cell_measurement_reflns_used 7015
_cell_measurement_temperature 100(2)
_cell_measurement_theta_max 29.3410
_cell_measurement_theta_min 2.1590
_cell_volume 1696.62(9)
_computing_cell_refinement 'CrysAlisPro 1.171.40.59a (Rigaku OD, 2019)'
_computing_data_collection 'CrysAlisPro 1.171.40.59a (Rigaku OD, 2019)'
_computing_data_reduction 'CrysAlisPro 1.171.40.59a (Rigaku OD, 2019)'
_computing_molecular_graphics 'SHELXTL (Sheldrick, 2008)'
_computing_publication_material 'SHELXTL (Sheldrick, 2008)'
_computing_structure_refinement 'SHELXL-2018/3 (Sheldrick, 2015b)'
_computing_structure_solution 'SHELXT (Sheldrick, 2015a)'
_diffrn_ambient_temperature 100(2)
_diffrn_detector_area_resol_mean 10.0000
_diffrn_measured_fraction_theta_full 0.991
_diffrn_measured_fraction_theta_max 0.936
_diffrn_measurement_device_type 'XtaLAB Mini II'
_diffrn_measurement_method '\w scans'
_diffrn_radiation_type MoK\a
_diffrn_radiation_wavelength 0.71073
_diffrn_reflns_av_R_equivalents 0.0338
_diffrn_reflns_av_unetI/netI 0.0543
_diffrn_reflns_Laue_measured_fraction_full 0.991
_diffrn_reflns_Laue_measured_fraction_max 0.936
_diffrn_reflns_limit_h_max 13
_diffrn_reflns_limit_h_min -12
_diffrn_reflns_limit_k_max 13
_diffrn_reflns_limit_k_min -13
_diffrn_reflns_limit_l_max 25
_diffrn_reflns_limit_l_min -25
_diffrn_reflns_number 32176
_diffrn_reflns_point_group_measured_fraction_full 0.991
_diffrn_reflns_point_group_measured_fraction_max 0.936
_diffrn_reflns_theta_full 25.242
_diffrn_reflns_theta_max 30.658
_diffrn_reflns_theta_min 2.068
_diffrn_source 'fine-focus sealed X-ray tube'
_exptl_absorpt_coefficient_mu 0.401
_exptl_absorpt_correction_T_max 1.00000
_exptl_absorpt_correction_T_min 0.91109
_exptl_absorpt_correction_type multi-scan
_exptl_absorpt_process_details
;
CrysAlisPro 1.171.40.59a (Rigaku Oxford Diffraction, 2019)
Empirical absorption correction using spherical harmonics,
 implemented in SCALE3 ABSPACK scaling algorithm.
;
_exptl_crystal_colour colourless
_exptl_crystal_density_diffrn 1.410
_exptl_crystal_description block
_exptl_crystal_F_000 752
_exptl_crystal_size_max 0.320
_exptl_crystal_size_mid 0.240
_exptl_crystal_size_min 0.110
_refine_diff_density_max 0.360
_refine_diff_density_min -0.304
_refine_diff_density_rms 0.061
_refine_ls_extinction_method none
_refine_ls_goodness_of_fit_ref 1.041
_refine_ls_hydrogen_treatment mixed
_refine_ls_matrix_type full
_refine_ls_number_parameters 461
_refine_ls_number_reflns 9830
_refine_ls_number_restraints 9
_refine_ls_restrained_S_all 1.041
_refine_ls_R_factor_all 0.0807
_refine_ls_R_factor_gt 0.0437
_refine_ls_shift/su_max 0.001
_refine_ls_shift/su_mean 0.000
_refine_ls_structure_factor_coef Fsqd
_refine_ls_weighting_details 'w=1/[\s^2^(Fo^2^)+(0.0511P)^2^+0.1922P] where P=(Fo^2^+2Fc^2^)/3'
_refine_ls_weighting_scheme calc
_refine_ls_wR_factor_gt 0.0981
_refine_ls_wR_factor_ref 0.1116
_reflns_Friedel_coverage 0.000
_reflns_number_gt 6574
_reflns_number_total 9830
_reflns_threshold_expression 'I > 2\s(I)'
_cod_data_source_file d4ce00397g2.cif
_cod_data_source_block shelx
_cod_depositor_comments 'Adding full bibliography for 7248675--7248680.cif.'
_cod_database_code 7248675
_shelx_shelxl_version_number 2018/3
_shelx_space_group_comment
;
The symmetry employed for this shelxl refinement is uniquely defined
by the following loop, which should always be used as a source of
symmetry information in preference to the above space-group names.
They are only intended as comments.
;

loop_
_space_group_symop_operation_xyz
'x, y, z'
'-x, -y, -z'

loop_
_atom_site_label
_atom_site_type_symbol
_atom_site_fract_x
_atom_site_fract_y
_atom_site_fract_z
_atom_site_U_iso_or_equiv
_atom_site_adp_type
_atom_site_occupancy
_atom_site_site_symmetry_order
_atom_site_calc_flag
_atom_site_refinement_flags_posn
_atom_site_refinement_flags_adp
_atom_site_refinement_flags_occupancy
_atom_site_disorder_assembly
_atom_site_disorder_group
Cl1A Cl 0.94450(4) 0.21368(5) 0.96036(3) 0.02754(11) Uani 1 1 d . . . . .
Cl2A Cl 1.17197(5) 0.46867(5) 0.73511(3) 0.03343(12) Uani 1 1 d . . . . .
O1A O 0.92832(13) 0.23350(14) 0.64379(7) 0.0319(3) Uani 1 1 d . . . . .
O2A O 0.86223(15) 0.03908(15) 0.58787(8) 0.0366(3) Uani 1 1 d . . . . .
N1A N 0.96843(15) 0.27988(16) 0.79943(9) 0.0246(3) Uani 1 1 d . . . . .
H1AA H 0.991(2) 0.282(2) 0.7586(11) 0.029(6) Uiso 1 1 d . . . . .
C1A C 1.05423(17) 0.35393(17) 0.85042(10) 0.0224(4) Uani 1 1 d . . . . .
C2A C 1.05342(17) 0.33627(17) 0.92593(10) 0.0231(4) Uani 1 1 d . . . . .
C3A C 1.13948(18) 0.40990(19) 0.97625(11) 0.0270(4) Uani 1 1 d . . . . .
H3AA H 1.133052 0.397266 1.027212 0.032 Uiso 1 1 calc R U . . .
C4A C 1.23580(19) 0.5028(2) 0.95178(11) 0.0290(4) Uani 1 1 d . . . . .
H4AA H 1.294108 0.555475 0.985995 0.035 Uiso 1 1 calc R U . . .
C5A C 1.24625(18) 0.51825(19) 0.87759(11) 0.0286(4) Uani 1 1 d . . . . .
H5AA H 1.314304 0.578964 0.860535 0.034 Uiso 1 1 calc R U . . .
C6A C 1.15755(18) 0.44517(18) 0.82841(10) 0.0250(4) Uani 1 1 d . . . . .
C7A C 0.81861(17) 0.26711(18) 0.80168(10) 0.0225(4) Uani 1 1 d . . . . .
C8A C 0.74085(18) 0.35495(19) 0.84329(10) 0.0258(4) Uani 1 1 d . . . . .
H8AA H 0.787859 0.426983 0.870399 0.031 Uiso 1 1 calc R U . . .
C9A C 0.59502(18) 0.3385(2) 0.84565(10) 0.0281(4) Uani 1 1 d . . . . .
H9AA H 0.542859 0.398274 0.874779 0.034 Uiso 1 1 calc R U . . .
C10A C 0.52616(18) 0.2352(2) 0.80564(11) 0.0297(4) Uani 1 1 d . . . . .
H10A H 0.426460 0.223308 0.807087 0.036 Uiso 1 1 calc R U . . .
C11A C 0.60327(18) 0.14884(19) 0.76333(10) 0.0274(4) Uani 1 1 d . . . . .
H11A H 0.554979 0.078634 0.735346 0.033 Uiso 1 1 calc R U . . .
C12A C 0.75022(18) 0.16217(18) 0.76069(10) 0.0234(4) Uani 1 1 d . . . . .
C13A C 0.83134(19) 0.06216(18) 0.71631(10) 0.0253(4) Uani 1 1 d . . . . .
H13A H 0.771148 -0.019156 0.705662 0.030 Uiso 1 1 calc R U . . .
H13B H 0.917075 0.032964 0.746419 0.030 Uiso 1 1 calc R U . . .
C14A C 0.87701(19) 0.1161(2) 0.64470(11) 0.0287(4) Uani 1 1 d . . . . .
Cl1B Cl 0.54383(4) 0.71344(5) 0.96440(3) 0.02712(11) Uani 1 1 d . . . . .
Cl2B Cl 0.25806(5) 0.96587(5) 0.73646(3) 0.03306(12) Uani 1 1 d . . . . .
O1B O 0.46035(14) 0.74300(14) 0.64648(7) 0.0330(3) Uani 1 1 d . . . . .
O2B O 0.60747(15) 0.61707(15) 0.58527(8) 0.0375(3) Uani 1 1 d . . . . .
N1B N 0.48188(15) 0.78161(16) 0.80266(9) 0.0239(3) Uani 1 1 d . . . . .
H1BA H 0.4478(19) 0.7825(18) 0.7574(11) 0.020(5) Uiso 1 1 d . . . . .
C1B C 0.40735(17) 0.85418(17) 0.85292(10) 0.0218(4) Uani 1 1 d . . . . .
C2B C 0.42668(17) 0.83650(17) 0.92884(10) 0.0224(4) Uani 1 1 d . . . . .
C3B C 0.35222(18) 0.90976(19) 0.97848(11) 0.0261(4) Uani 1 1 d . . . . .
H3BA H 0.371031 0.896991 1.029583 0.031 Uiso 1 1 calc R U . . .
C4B C 0.24979(18) 1.0021(2) 0.95293(11) 0.0285(4) Uani 1 1 d . . . . .
H4BA H 0.199768 1.054713 0.986510 0.034 Uiso 1 1 calc R U . . .
C5B C 0.22085(18) 1.01719(18) 0.87833(11) 0.0270(4) Uani 1 1 d . . . . .
H5BA H 0.147723 1.076942 0.860435 0.032 Uiso 1 1 calc R U . . .
C6B C 0.29843(18) 0.94529(18) 0.83029(10) 0.0238(4) Uani 1 1 d . . . . .
C7B C 0.63241(17) 0.76984(18) 0.80635(10) 0.0219(4) Uani 1 1 d . . . . .
C8B C 0.72056(18) 0.85406(19) 0.85109(10) 0.0253(4) Uani 1 1 d . . . . .
H8BA H 0.680197 0.922376 0.880289 0.030 Uiso 1 1 calc R U . . .
C9B C 0.86703(19) 0.8393(2) 0.85351(11) 0.0291(4) Uani 1 1 d . . . . .
H9BA H 0.926435 0.896752 0.884661 0.035 Uiso 1 1 calc R U . . .
C10B C 0.92667(19) 0.7411(2) 0.81070(11) 0.0324(5) Uani 1 1 d . . . . .
H10B H 1.026938 0.730226 0.812600 0.039 Uiso 1 1 calc R U . . .
C11B C 0.83922(19) 0.6586(2) 0.76497(11) 0.0299(4) Uani 1 1 d . . . . .
H11B H 0.880619 0.592874 0.734565 0.036 Uiso 1 1 calc R U . . .
C12B C 0.69162(18) 0.67007(18) 0.76267(10) 0.0237(4) Uani 1 1 d . . . . .
C13B C 0.59836(19) 0.57717(19) 0.71331(10) 0.0273(4) Uani 1 1 d . . . . .
H13C H 0.514166 0.549720 0.738782 0.033 Uiso 1 1 calc R U . . .
H13D H 0.651856 0.494180 0.701504 0.033 Uiso 1 1 calc R U . . .
C14B C 0.55063(19) 0.64990(19) 0.64297(11) 0.0274(4) Uani 1 1 d . . . . .
O1W O 0.73751(17) 0.38509(16) 0.56141(9) 0.0385(4) Uani 1 1 d D . . . .
H1W1 H 0.710(3) 0.462(2) 0.5769(18) 0.120(14) Uiso 1 1 d D . . . .
H1W2 H 0.801(3) 0.364(3) 0.5941(14) 0.095(12) Uiso 1 1 d D . . . .
O2W O 0.56352(18) 0.97397(16) 0.57934(9) 0.0416(4) Uani 1 1 d D . . . .
H2W1 H 0.6512(18) 0.972(3) 0.5896(19) 0.114(14) Uiso 1 1 d D . . . .
H2W2 H 0.531(3) 0.907(2) 0.6011(14) 0.070(9) Uiso 1 1 d D . . . .
O3W O 0.80775(17) 0.35333(19) 0.41896(11) 0.0469(4) Uani 1 1 d D . . . .
H3W1 H 0.740(3) 0.313(3) 0.3951(15) 0.101(13) Uiso 1 1 d D . . . .
H3W2 H 0.771(3) 0.370(4) 0.4599(12) 0.123(15) Uiso 1 1 d D . . . .
N1S N 0.98228(17) 0.81511(18) 0.51734(10) 0.0334(4) Uani 1 1 d . . . . .
H1SA H 1.043766 0.762019 0.544789 0.052(7) Uiso 1 1 calc R . . . .
H1SB H 0.950176 0.883274 0.545888 0.071(9) Uiso 1 1 calc R . . . .
H1SC H 1.027725 0.851223 0.480027 0.064(8) Uiso 1 1 calc R . . . .
C2S C 0.8592(2) 0.7309(2) 0.48659(12) 0.0340(5) Uani 1 1 d . . . . .
H2SA H 0.800492 0.704248 0.526668 0.033(6) Uiso 1 1 calc R . . . .
H2SB H 0.894863 0.647069 0.463773 0.044(6) Uiso 1 1 calc R . . . .
C3S C 0.7682(2) 0.8094(2) 0.42974(12) 0.0365(5) Uani 1 1 d . . . . .
H3SA H 0.745491 0.899606 0.450475 0.046(7) Uiso 1 1 calc R . . . .
H3SB H 0.823105 0.824073 0.386520 0.042(6) Uiso 1 1 calc R . . . .
C4S C 0.6306(2) 0.7361(2) 0.40552(11) 0.0383(5) Uani 1 1 d . . . . .
H4SA H 0.593101 0.770742 0.357465 0.055(7) Uiso 1 1 calc R . . . .
H4SB H 0.649754 0.637843 0.399631 0.046(7) Uiso 1 1 calc R . . . .
N5S N 0.52187(17) 0.75634(17) 0.46012(9) 0.0320(4) Uani 1 1 d . . . . .
H5SA H 0.439842 0.713381 0.443872 0.043(7) Uiso 1 1 calc R . . . .
H5SB H 0.504841 0.846681 0.465901 0.055(7) Uiso 1 1 calc R . . . .
H5SC H 0.554760 0.721289 0.503819 0.045(7) Uiso 1 1 calc R . . . .

loop_
_atom_site_aniso_label
_atom_site_aniso_U_11
_atom_site_aniso_U_22
_atom_site_aniso_U_33
_atom_site_aniso_U_23
_atom_site_aniso_U_13
_atom_site_aniso_U_12
Cl1A 0.0227(2) 0.0317(2) 0.0285(3) 0.00541(19) 0.00316(18) -0.00140(17)
Cl2A 0.0274(2) 0.0425(3) 0.0315(3) 0.0049(2) 0.0084(2) -0.00353(19)
O1A 0.0307(7) 0.0374(8) 0.0283(8) 0.0029(6) 0.0058(6) -0.0061(6)
O2A 0.0420(8) 0.0403(9) 0.0279(8) -0.0044(6) 0.0064(6) 0.0004(6)
N1A 0.0185(7) 0.0326(9) 0.0231(9) -0.0019(7) 0.0043(6) -0.0025(6)
C1A 0.0158(7) 0.0234(9) 0.0281(10) 0.0000(7) 0.0024(7) 0.0024(6)
C2A 0.0158(7) 0.0231(9) 0.0306(10) 0.0023(8) 0.0036(7) 0.0011(6)
C3A 0.0215(8) 0.0309(10) 0.0283(11) -0.0017(8) 0.0007(7) 0.0038(7)
C4A 0.0217(9) 0.0296(10) 0.0349(11) -0.0051(8) -0.0018(8) 0.0002(7)
C5A 0.0192(8) 0.0261(10) 0.0406(12) 0.0005(8) 0.0026(8) -0.0023(7)
C6A 0.0191(8) 0.0276(10) 0.0289(10) 0.0040(8) 0.0051(7) 0.0021(7)
C7A 0.0190(8) 0.0271(9) 0.0219(9) 0.0050(7) 0.0036(7) -0.0005(7)
C8A 0.0240(8) 0.0274(10) 0.0258(10) 0.0023(8) 0.0005(7) 0.0001(7)
C9A 0.0226(8) 0.0356(11) 0.0268(11) 0.0059(8) 0.0058(8) 0.0072(7)
C10A 0.0172(8) 0.0371(11) 0.0352(12) 0.0058(9) 0.0029(8) -0.0007(7)
C11A 0.0215(8) 0.0324(10) 0.0280(11) 0.0036(8) -0.0006(7) -0.0055(7)
C12A 0.0212(8) 0.0278(10) 0.0216(9) 0.0035(7) 0.0023(7) -0.0015(7)
C13A 0.0254(9) 0.0273(10) 0.0233(10) 0.0013(8) 0.0028(7) -0.0008(7)
C14A 0.0232(9) 0.0354(11) 0.0274(11) 0.0018(8) 0.0016(8) 0.0042(8)
Cl1B 0.0228(2) 0.0312(2) 0.0275(3) 0.00509(19) 0.00136(17) 0.00232(17)
Cl2B 0.0261(2) 0.0433(3) 0.0295(3) 0.0054(2) -0.00134(19) 0.00619(19)
O1B 0.0315(7) 0.0388(8) 0.0285(8) 0.0015(6) 0.0010(6) 0.0118(6)
O2B 0.0434(8) 0.0429(9) 0.0269(8) 0.0028(6) 0.0071(7) 0.0133(7)
N1B 0.0193(7) 0.0318(9) 0.0203(8) -0.0035(7) 0.0008(6) 0.0039(6)
C1B 0.0168(7) 0.0229(9) 0.0255(10) -0.0023(7) 0.0012(7) -0.0024(6)
C2B 0.0170(8) 0.0234(9) 0.0268(10) 0.0013(7) 0.0013(7) -0.0003(6)
C3B 0.0209(8) 0.0317(10) 0.0260(10) -0.0011(8) 0.0038(7) -0.0033(7)
C4B 0.0204(8) 0.0314(10) 0.0345(11) -0.0055(8) 0.0083(8) -0.0005(7)
C5B 0.0189(8) 0.0252(10) 0.0371(12) -0.0005(8) 0.0029(8) 0.0023(7)
C6B 0.0198(8) 0.0275(10) 0.0241(10) 0.0022(8) 0.0016(7) -0.0002(7)
C7B 0.0188(8) 0.0262(9) 0.0211(9) 0.0028(7) 0.0026(7) 0.0027(7)
C8B 0.0229(8) 0.0291(10) 0.0242(10) 0.0012(8) 0.0035(7) 0.0001(7)
C9B 0.0235(9) 0.0348(11) 0.0286(11) 0.0072(8) -0.0015(8) -0.0044(8)
C10B 0.0199(8) 0.0393(12) 0.0386(12) 0.0086(9) 0.0038(8) 0.0041(8)
C11B 0.0246(9) 0.0334(11) 0.0326(11) 0.0045(9) 0.0072(8) 0.0094(8)
C12B 0.0236(8) 0.0248(9) 0.0230(10) 0.0036(7) 0.0035(7) 0.0036(7)
C13B 0.0304(9) 0.0259(10) 0.0260(10) 0.0019(8) 0.0041(8) 0.0044(7)
C14B 0.0259(9) 0.0298(10) 0.0263(10) -0.0008(8) 0.0012(8) 0.0008(7)
O1W 0.0390(8) 0.0358(9) 0.0400(10) -0.0034(7) -0.0012(7) 0.0061(7)
O2W 0.0436(9) 0.0353(9) 0.0443(10) 0.0061(7) -0.0093(8) 0.0016(7)
O3W 0.0367(9) 0.0623(12) 0.0412(11) 0.0017(9) -0.0010(8) 0.0033(8)
N1S 0.0305(8) 0.0392(10) 0.0313(10) 0.0029(8) 0.0067(8) 0.0009(7)
C2S 0.0293(10) 0.0363(12) 0.0367(12) 0.0028(9) 0.0035(9) -0.0001(8)
C3S 0.0310(10) 0.0454(13) 0.0342(12) 0.0089(10) 0.0078(9) 0.0042(9)
C4S 0.0375(11) 0.0504(14) 0.0267(12) 0.0005(10) 0.0014(9) 0.0078(10)
N5S 0.0296(9) 0.0324(10) 0.0338(10) 0.0005(7) 0.0002(7) 0.0029(7)

loop_
_atom_type_symbol
_atom_type_description
_atom_type_scat_dispersion_real
_atom_type_scat_dispersion_imag
_atom_type_scat_source
C C 0.0033 0.0016 'International Tables Vol C Tables 4.2.6.8 and 6.1.1.4'
H H 0.0000 0.0000 'International Tables Vol C Tables 4.2.6.8 and 6.1.1.4'
N N 0.0061 0.0033 'International Tables Vol C Tables 4.2.6.8 and 6.1.1.4'
O O 0.0106 0.0060 'International Tables Vol C Tables 4.2.6.8 and 6.1.1.4'
Cl Cl 0.1484 0.1585 'International Tables Vol C Tables 4.2.6.8 and 6.1.1.4'

loop_
_geom_angle_atom_site_label_1
_geom_angle_atom_site_label_2
_geom_angle_atom_site_label_3
_geom_angle
_geom_angle_site_symmetry_1
_geom_angle_site_symmetry_3
_geom_angle_publ_flag
C1A N1A C7A 123.87(16) . . ?
C1A N1A H1AA 115.5(15) . . ?
C7A N1A H1AA 111.5(15) . . ?
N1A C1A C2A 123.26(16) . . ?
N1A C1A C6A 121.26(16) . . ?
C2A C1A C6A 115.28(16) . . ?
C3A C2A C1A 122.90(16) . . ?
C3A C2A Cl1A 116.88(14) . . ?
C1A C2A Cl1A 120.20(14) . . ?
C2A C3A C4A 119.48(18) . . ?
C2A C3A H3AA 120.3 . . ?
C4A C3A H3AA 120.3 . . ?
C5A C4A C3A 119.72(18) . . ?
C5A C4A H4AA 120.1 . . ?
C3A C4A H4AA 120.1 . . ?
C6A C5A C4A 119.69(17) . . ?
C6A C5A H5AA 120.2 . . ?
C4A C5A H5AA 120.2 . . ?
C5A C6A C1A 122.74(17) . . ?
C5A C6A Cl2A 118.52(14) . . ?
C1A C6A Cl2A 118.73(14) . . ?
C8A C7A C12A 120.16(16) . . ?
C8A C7A N1A 121.84(17) . . ?
C12A C7A N1A 118.00(16) . . ?
C7A C8A C9A 120.63(18) . . ?
C7A C8A H8AA 119.7 . . ?
C9A C8A H8AA 119.7 . . ?
C10A C9A C8A 119.85(18) . . ?
C10A C9A H9AA 120.1 . . ?
C8A C9A H9AA 120.1 . . ?
C9A C10A C11A 119.53(16) . . ?
C9A C10A H10A 120.2 . . ?
C11A C10A H10A 120.2 . . ?
C10A C11A C12A 121.76(18) . . ?
C10A C11A H11A 119.1 . . ?
C12A C11A H11A 119.1 . . ?
C11A C12A C7A 118.06(17) . . ?
C11A C12A C13A 120.08(17) . . ?
C7A C12A C13A 121.83(15) . . ?
C12A C13A C14A 114.78(15) . . ?
C12A C13A H13A 108.6 . . ?
C14A C13A H13A 108.6 . . ?
C12A C13A H13B 108.6 . . ?
C14A C13A H13B 108.6 . . ?
H13A C13A H13B 107.5 . . ?
O1A C14A O2A 122.92(18) . . ?
O1A C14A C13A 118.82(18) . . ?
O2A C14A C13A 118.26(17) . . ?
C1B N1B C7B 124.26(15) . . ?
C1B N1B H1BA 116.8(12) . . ?
C7B N1B H1BA 110.3(12) . . ?
N1B C1B C2B 123.47(15) . . ?
N1B C1B C6B 121.53(16) . . ?
C2B C1B C6B 114.85(16) . . ?
C3B C2B C1B 123.00(16) . . ?
C3B C2B Cl1B 116.87(14) . . ?
C1B C2B Cl1B 120.08(14) . . ?
C2B C3B C4B 119.38(18) . . ?
C2B C3B H3BA 120.3 . . ?
C4B C3B H3BA 120.3 . . ?
C5B C4B C3B 119.73(18) . . ?
C5B C4B H4BA 120.1 . . ?
C3B C4B H4BA 120.1 . . ?
C6B C5B C4B 119.63(16) . . ?
C6B C5B H5BA 120.2 . . ?
C4B C5B H5BA 120.2 . . ?
C5B C6B C1B 123.22(17) . . ?
C5B C6B Cl2B 118.39(13) . . ?
C1B C6B Cl2B 118.38(14) . . ?
C8B C7B C12B 119.85(16) . . ?
C8B C7B N1B 122.15(16) . . ?
C12B C7B N1B 118.00(16) . . ?
C9B C8B C7B 120.56(18) . . ?
C9B C8B H8BA 119.7 . . ?
C7B C8B H8BA 119.7 . . ?
C10B C9B C8B 120.11(18) . . ?
C10B C9B H9BA 119.9 . . ?
C8B C9B H9BA 119.9 . . ?
C9B C10B C11B 119.51(17) . . ?
C9B C10B H10B 120.2 . . ?
C11B C10B H10B 120.2 . . ?
C10B C11B C12B 121.33(18) . . ?
C10B C11B H11B 119.3 . . ?
C12B C11B H11B 119.3 . . ?
C11B C12B C7B 118.62(17) . . ?
C11B C12B C13B 120.34(17) . . ?
C7B C12B C13B 121.03(15) . . ?
C12B C13B C14B 109.90(15) . . ?
C12B C13B H13C 109.7 . . ?
C14B C13B H13C 109.7 . . ?
C12B C13B H13D 109.7 . . ?
C14B C13B H13D 109.7 . . ?
H13C C13B H13D 108.2 . . ?
O1B C14B O2B 123.62(17) . . ?
O1B C14B C13B 117.98(17) . . ?
O2B C14B C13B 118.35(16) . . ?
H1W1 O1W H1W2 102(2) . . ?
H2W1 O2W H2W2 105(2) . . ?
H3W1 O3W H3W2 102(2) . . ?
C2S N1S H1SA 109.5 . . ?
C2S N1S H1SB 109.5 . . ?
H1SA N1S H1SB 109.5 . . ?
C2S N1S H1SC 109.5 . . ?
H1SA N1S H1SC 109.5 . . ?
H1SB N1S H1SC 109.5 . . ?
N1S C2S C3S 110.86(16) . . ?
N1S C2S H2SA 109.5 . . ?
C3S C2S H2SA 109.5 . . ?
N1S C2S H2SB 109.5 . . ?
C3S C2S H2SB 109.5 . . ?
H2SA C2S H2SB 108.1 . . ?
C4S C3S C2S 112.48(17) . . ?
C4S C3S H3SA 109.1 . . ?
C2S C3S H3SA 109.1 . . ?
C4S C3S H3SB 109.1 . . ?
C2S C3S H3SB 109.1 . . ?
H3SA C3S H3SB 107.8 . . ?
N5S C4S C3S 111.11(18) . . ?
N5S C4S H4SA 109.4 . . ?
C3S C4S H4SA 109.4 . . ?
N5S C4S H4SB 109.4 . . ?
C3S C4S H4SB 109.4 . . ?
H4SA C4S H4SB 108.0 . . ?
C4S N5S H5SA 109.5 . . ?
C4S N5S H5SB 109.5 . . ?
H5SA N5S H5SB 109.5 . . ?
C4S N5S H5SC 109.5 . . ?
H5SA N5S H5SC 109.5 . . ?
H5SB N5S H5SC 109.5 . . ?

loop_
_geom_bond_atom_site_label_1
_geom_bond_atom_site_label_2
_geom_bond_distance
_geom_bond_site_symmetry_2
_geom_bond_publ_flag
Cl1A C2A 1.7407(17) . ?
Cl2A C6A 1.7433(19) . ?
O1A C14A 1.254(2) . ?
O2A C14A 1.277(2) . ?
N1A C1A 1.388(2) . ?
N1A C7A 1.423(2) . ?
N1A H1AA 0.79(2) . ?
C1A C2A 1.397(2) . ?
C1A C6A 1.410(2) . ?
C2A C3A 1.379(2) . ?
C3A C4A 1.392(3) . ?
C3A H3AA 0.9500 . ?
C4A C5A 1.380(3) . ?
C4A H4AA 0.9500 . ?
C5A C6A 1.377(3) . ?
C5A H5AA 0.9500 . ?
C7A C8A 1.389(3) . ?
C7A C12A 1.397(3) . ?
C8A C9A 1.389(2) . ?
C8A H8AA 0.9500 . ?
C9A C10A 1.378(3) . ?
C9A H9AA 0.9500 . ?
C10A C11A 1.384(3) . ?
C10A H10A 0.9500 . ?
C11A C12A 1.397(2) . ?
C11A H11A 0.9500 . ?
C12A C13A 1.511(3) . ?
C13A C14A 1.514(3) . ?
C13A H13A 0.9900 . ?
C13A H13B 0.9900 . ?
Cl1B C2B 1.7418(17) . ?
Cl2B C6B 1.7477(18) . ?
O1B C14B 1.256(2) . ?
O2B C14B 1.258(2) . ?
N1B C1B 1.388(2) . ?
N1B C7B 1.421(2) . ?
N1B H1BA 0.867(19) . ?
C1B C2B 1.402(2) . ?
C1B C6B 1.408(2) . ?
C2B C3B 1.384(2) . ?
C3B C4B 1.388(2) . ?
C3B H3BA 0.9500 . ?
C4B C5B 1.384(3) . ?
C4B H4BA 0.9500 . ?
C5B C6B 1.374(3) . ?
C5B H5BA 0.9500 . ?
C7B C8B 1.389(3) . ?
C7B C12B 1.400(2) . ?
C8B C9B 1.387(2) . ?
C8B H8BA 0.9500 . ?
C9B C10B 1.381(3) . ?
C9B H9BA 0.9500 . ?
C10B C11B 1.385(3) . ?
C10B H10B 0.9500 . ?
C11B C12B 1.394(2) . ?
C11B H11B 0.9500 . ?
C12B C13B 1.511(3) . ?
C13B C14B 1.523(2) . ?
C13B H13C 0.9900 . ?
C13B H13D 0.9900 . ?
O1W H1W1 0.851(17) . ?
O1W H1W2 0.842(17) . ?
O2W H2W1 0.835(17) . ?
O2W H2W2 0.846(16) . ?
O3W H3W1 0.842(17) . ?
O3W H3W2 0.862(17) . ?
N1S C2S 1.497(2) . ?
N1S H1SA 0.9100 . ?
N1S H1SB 0.9100 . ?
N1S H1SC 0.9100 . ?
C2S C3S 1.521(3) . ?
C2S H2SA 0.9900 . ?
C2S H2SB 0.9900 . ?
C3S C4S 1.519(3) . ?
C3S H3SA 0.9900 . ?
C3S H3SB 0.9900 . ?
C4S N5S 1.496(3) . ?
C4S H4SA 0.9900 . ?
C4S H4SB 0.9900 . ?
N5S H5SA 0.9100 . ?
N5S H5SB 0.9100 . ?
N5S H5SC 0.9100 . ?

loop_
_geom_hbond_atom_site_label_D
_geom_hbond_atom_site_label_H
_geom_hbond_atom_site_label_A
_geom_hbond_distance_DH
_geom_hbond_distance_HA
_geom_hbond_distance_DA
_geom_hbond_angle_DHA
_geom_hbond_site_symmetry_A
_geom_hbond_publ_flag
N1A H1AA Cl2A 0.79(2) 2.57(2) 2.9885(16) 114.4(17) . yes
N1A H1AA O1A 0.79(2) 2.19(2) 2.877(2) 145.8(19) . yes
N1B H1BA Cl2B 0.867(19) 2.556(18) 2.9857(15) 111.6(14) . yes
N1B H1BA O1B 0.867(19) 2.075(19) 2.872(2) 152.6(16) . yes
O1W H1W1 O2B 0.851(17) 1.819(18) 2.639(2) 161(3) . yes
O1W H1W2 O1A 0.842(17) 1.949(19) 2.723(2) 152(3) . yes
O2W H2W1 O2A 0.835(17) 2.098(18) 2.882(2) 156(3) 1_565 yes
O2W H2W2 O1B 0.846(16) 1.966(16) 2.810(2) 176(3) . yes
O3W H3W1 O1B 0.842(17) 2.06(2) 2.872(2) 162(3) 2_666 yes
O3W H3W2 O1W 0.862(17) 1.912(19) 2.752(3) 164(4) . yes
N1S H1SA O3W 0.91 1.89 2.785(2) 166.6 2_766 yes
N1S H1SB O2A 0.91 1.92 2.818(2) 168.3 1_565 yes
N1S H1SC O1A 0.91 2.47 3.158(2) 132.9 2_766 yes
N1S H1SC O2A 0.91 2.01 2.903(2) 168.6 2_766 yes
C2S H2SA O2B 0.99 2.35 3.295(2) 159.4 . yes
C3S H3SB O1A 0.99 2.51 3.277(2) 133.9 2_766 yes
N5S H5SA O1W 0.91 1.93 2.814(2) 163.8 2_666 yes
N5S H5SB O2W 0.91 2.44 3.040(2) 123.8 . yes
N5S H5SB O2W 0.91 2.05 2.864(2) 148.7 2_676 yes
N5S H5SC O2B 0.91 1.86 2.759(2) 168.5 . yes

loop_
_geom_torsion_atom_site_label_1
_geom_torsion_atom_site_label_2
_geom_torsion_atom_site_label_3
_geom_torsion_atom_site_label_4
_geom_torsion
_geom_torsion_site_symmetry_1
_geom_torsion_site_symmetry_2
_geom_torsion_site_symmetry_3
_geom_torsion_site_symmetry_4
_geom_torsion_publ_flag
C7A N1A C1A C2A 52.3(2) . . . . ?
C7A N1A C1A C6A -133.10(18) . . . . ?
N1A C1A C2A C3A 179.72(16) . . . . ?
C6A C1A C2A C3A 4.8(2) . . . . ?
N1A C1A C2A Cl1A 1.7(2) . . . . ?
C6A C1A C2A Cl1A -173.25(12) . . . . ?
C1A C2A C3A C4A -2.4(3) . . . . ?
Cl1A C2A C3A C4A 175.67(13) . . . . ?
C2A C3A C4A C5A -1.4(3) . . . . ?
C3A C4A C5A C6A 2.4(3) . . . . ?
C4A C5A C6A C1A 0.2(3) . . . . ?
C4A C5A C6A Cl2A 179.18(14) . . . . ?
N1A C1A C6A C5A -178.72(16) . . . . ?
C2A C1A C6A C5A -3.7(2) . . . . ?
N1A C1A C6A Cl2A 2.3(2) . . . . ?
C2A C1A C6A Cl2A 177.35(12) . . . . ?
C1A N1A C7A C8A 17.1(3) . . . . ?
C1A N1A C7A C12A -162.61(16) . . . . ?
C12A C7A C8A C9A 1.0(3) . . . . ?
N1A C7A C8A C9A -178.70(16) . . . . ?
C7A C8A C9A C10A -0.9(3) . . . . ?
C8A C9A C10A C11A -0.1(3) . . . . ?
C9A C10A C11A C12A 0.9(3) . . . . ?
C10A C11A C12A C7A -0.7(3) . . . . ?
C10A C11A C12A C13A 177.42(16) . . . . ?
C8A C7A C12A C11A -0.3(2) . . . . ?
N1A C7A C12A C11A 179.48(15) . . . . ?
C8A C7A C12A C13A -178.34(15) . . . . ?
N1A C7A C12A C13A 1.4(2) . . . . ?
C11A C12A C13A C14A 104.81(19) . . . . ?
C7A C12A C13A C14A -77.2(2) . . . . ?
C12A C13A C14A O1A 43.5(2) . . . . ?
C12A C13A C14A O2A -136.94(17) . . . . ?
C7B N1B C1B C2B -51.9(2) . . . . ?
C7B N1B C1B C6B 132.66(18) . . . . ?
N1B C1B C2B C3B 179.74(16) . . . . ?
C6B C1B C2B C3B -4.5(2) . . . . ?
N1B C1B C2B Cl1B -2.7(2) . . . . ?
C6B C1B C2B Cl1B 172.98(12) . . . . ?
C1B C2B C3B C4B 2.3(3) . . . . ?
Cl1B C2B C3B C4B -175.29(14) . . . . ?
C2B C3B C4B C5B 1.7(3) . . . . ?
C3B C4B C5B C6B -3.0(3) . . . . ?
C4B C5B C6B C1B 0.6(3) . . . . ?
C4B C5B C6B Cl2B 179.52(14) . . . . ?
N1B C1B C6B C5B 178.91(16) . . . . ?
C2B C1B C6B C5B 3.1(2) . . . . ?
N1B C1B C6B Cl2B 0.0(2) . . . . ?
C2B C1B C6B Cl2B -175.85(12) . . . . ?
C1B N1B C7B C8B -14.7(3) . . . . ?
C1B N1B C7B C12B 165.74(16) . . . . ?
C12B C7B C8B C9B -0.7(3) . . . . ?
N1B C7B C8B C9B 179.74(16) . . . . ?
C7B C8B C9B C10B 0.6(3) . . . . ?
C8B C9B C10B C11B 0.6(3) . . . . ?
C9B C10B C11B C12B -1.8(3) . . . . ?
C10B C11B C12B C7B 1.7(3) . . . . ?
C10B C11B C12B C13B -178.90(16) . . . . ?
C8B C7B C12B C11B -0.5(2) . . . . ?
N1B C7B C12B C11B 179.13(16) . . . . ?
C8B C7B C12B C13B -179.86(15) . . . . ?
N1B C7B C12B C13B -0.3(2) . . . . ?
C11B C12B C13B C14B -98.90(19) . . . . ?
C7B C12B C13B C14B 80.5(2) . . . . ?
C12B C13B C14B O1B -71.9(2) . . . . ?
C12B C13B C14B O2B 105.5(2) . . . . ?
N1S C2S C3S C4S -171.42(17) . . . . ?
C2S C3S C4S N5S 79.9(2) . . . . ?
